data_2240112
loop_
_publ_author_name
'Jasko, Maxim V.'
'Gurskaya, Galina V.'
'Kukhanova, Marina K.'
'Bushmarinov, Ivan S.'

_publ_section_title
;
 Crystal structure of ammonium
 3'-azido-3'-deoxythymidine-5'-aminocarbonylphosphonate hemihydrate: an
 anti-HIV agent
;
_journal_coeditor_code SU2792
_journal_issue 11
_journal_name_full 'Acta Crystallographica Section E'
_journal_page_first 396
_journal_page_last 399
_journal_paper_doi 10.1107/S1600536814022405
_journal_volume 70
_journal_year 2014
_chemical_formula_iupac 'N H4 +, C11 H14 N6 O7 P -, 0.5H2 O'
_chemical_formula_moiety 'N H4 +, C11 H14 N6 O7 P -, 0.5(H2 O)'
_chemical_formula_sum 'C11 H19 N7 O7.5 P'
_chemical_formula_weight 400.30
_chemical_name_systematic
;
Ammonium
3'-azido-3'-deoxythymidine-5'-aminocarbonylphosphonate hemihydrate
;
_space_group_crystal_system tetragonal
_space_group_IT_number 92
_space_group_name_Hall 'P 4abw 2nw'
_space_group_name_H-M_alt 'P 41 21 2'
_symmetry_space_group_name_Hall 'P 4abw 2nw'
_symmetry_space_group_name_H-M 'P 41 21 2'
_atom_sites_solution_hydrogens mixed
_atom_sites_solution_primary direct
_atom_sites_solution_secondary difmap
_audit_creation_method
;
Olex2 1.2
(compiled 2014.09.19 svn.r3010 for OlexSys, GUI svn.r4874)
;
_cell_angle_alpha 90
_cell_angle_beta 90
_cell_angle_gamma 90
_cell_formula_units_Z 8
_cell_length_a 18.5564(6)
_cell_length_b 18.5564(6)
_cell_length_c 10.1139(4)
_cell_measurement_reflns_used 9998
_cell_measurement_temperature 100
_cell_measurement_theta_max 30.294
_cell_measurement_theta_min 2.293
_cell_volume 3482.6(2)
_computing_cell_refinement
;
SAINT  (Bruker, 2009)
;
_computing_data_collection
;
APEX2 (Bruker, 2009)
;
_computing_data_reduction
;
SAINT (Bruker, 2009)
;
_computing_molecular_graphics
;
OLEX2 (Dolomanov <i>et al.</i>,  2009)
;
_computing_publication_material
;
OLEX2 (Dolomanov <i>et al.</i>,  2009)
;
_computing_structure_refinement
;
SHELXL2014 (Sheldrick, 2008)
;
_computing_structure_solution
;
SHELXS2014 (Sheldrick, 2008)
;
_diffrn_ambient_temperature 100
_diffrn_detector_area_resol_mean 8
_diffrn_measured_fraction_theta_full 0.999
_diffrn_measured_fraction_theta_max 1.000
_diffrn_measurement_device_type 'Bruker APEXII CCD'
_diffrn_measurement_method '\f and \w scans'
_diffrn_radiation_monochromator graphite
_diffrn_radiation_type MoK\a
_diffrn_radiation_wavelength 0.71073
_diffrn_reflns_av_R_equivalents 0.0465
_diffrn_reflns_limit_h_max 26
_diffrn_reflns_limit_h_min -26
_diffrn_reflns_limit_k_max 26
_diffrn_reflns_limit_k_min -26
_diffrn_reflns_limit_l_max 14
_diffrn_reflns_limit_l_min -14
_diffrn_reflns_number 47562
_diffrn_reflns_theta_full 25.242
_diffrn_reflns_theta_max 30.487
_diffrn_reflns_theta_min 2.195
_diffrn_standards_number 0
_exptl_absorpt_coefficient_mu 0.213
_exptl_absorpt_correction_T_max 0.7461
_exptl_absorpt_correction_T_min 0.6698
_exptl_absorpt_correction_type multi-scan
_exptl_absorpt_process_details
;
(SADABS; Bruker, 2009)
;
_exptl_crystal_colour colourless
_exptl_crystal_density_diffrn 1.527
_exptl_crystal_description prism
_exptl_crystal_F_000 1672
_exptl_crystal_size_max 0.21
_exptl_crystal_size_mid 0.20
_exptl_crystal_size_min 0.20
_refine_diff_density_max 0.342
_refine_diff_density_min -0.290
_refine_ls_abs_structure_details
;
Flack x determined using 1919 quotients
[(<i>I</i>^+^)-(<i>I</i>^-^)]/[(<i>I</i>^+^)+(<i>I</i>^-^)]
(Parsons <i>et al.</i>,  2013)
;
_refine_ls_abs_structure_Flack 0.00(3)
_refine_ls_extinction_method none
_refine_ls_goodness_of_fit_ref 1.091
_refine_ls_hydrogen_treatment mixed
_refine_ls_matrix_type full
_refine_ls_number_parameters 315
_refine_ls_number_reflns 5322
_refine_ls_number_restraints 32
_refine_ls_restrained_S_all 1.098
_refine_ls_R_factor_all 0.0395
_refine_ls_R_factor_gt 0.0324
_refine_ls_shift/su_max 0.001
_refine_ls_shift/su_mean 0.000
_refine_ls_structure_factor_coef Fsqd
_refine_ls_weighting_details 'w=1/[\s^2^(Fo^2^)+(0.0415P)^2^+0.5648P] where P=(Fo^2^+2Fc^2^)/3'
_refine_ls_weighting_scheme calc
_refine_ls_wR_factor_gt 0.0756
_refine_ls_wR_factor_ref 0.0793
_reflns_number_gt 4822
_reflns_number_total 5322
_reflns_threshold_expression I>2\s(I)
_cod_data_source_file su2792sup1.cf
_cod_data_source_block I
_cod_original_cell_volume 3482.6(3)
_cod_original_formula_sum 'C11 H19 N7 O7.50 P'
_cod_database_code 2240112
_cod_database_fobs_code 2240112
_shelx_space_group_comment
;
The symmetry employed for this shelxl refinement is uniquely defined
by the following loop, which should always be used as a source of
symmetry information in preference to the above space-group names.
They are only intended as comments.
;

loop_
_space_group_symop_operation_xyz
'x, y, z'
'-y+1/2, x+1/2, z+1/4'
'-x, -y, z+1/2'
'y+1/2, -x+1/2, z+3/4'
'x+1/2, -y+1/2, -z+3/4'
'-x+1/2, y+1/2, -z+1/4'
'y, x, -z'
'-y, -x, -z+1/2'

loop_
_atom_site_type_symbol
_atom_site_label
_atom_site_fract_x
_atom_site_fract_y
_atom_site_fract_z
_atom_site_U_iso_or_equiv
_atom_site_adp_type
_atom_site_calc_flag
_atom_site_occupancy
_atom_site_disorder_assembly
_atom_site_disorder_group
P P1 0.68921(3) 0.49006(3) 0.20527(5) 0.01645(10) Uani d 1 . .
O O2 0.92567(8) 0.79475(9) 0.50029(14) 0.0247(3) Uani d 1 . .
O O2S 0.5859(5) 0.4368(6) 0.5786(9) 0.0241(17) Uani d 0.5 A 1
O O4 0.79798(8) 0.68215(7) 0.82247(13) 0.0194(3) Uani d 1 . .
O O4' 0.81753(7) 0.69188(7) 0.21627(13) 0.0172(3) Uani d 1 . .
O O5 0.68747(8) 0.45502(8) 0.07236(14) 0.0229(3) Uani d 1 . .
O O5' 0.74688(8) 0.55407(8) 0.20885(14) 0.0234(3) Uani d 1 . .
O O6 0.70278(9) 0.44576(8) 0.32578(14) 0.0257(3) Uani d 1 . .
O O7 0.5715(9) 0.5389(8) 0.3380(10) 0.026(2) Uani d 0.5 B 2
O O7A 0.5847(6) 0.5815(6) 0.1427(10) 0.0303(19) Uani d 0.5 B 1
N N1 0.85030(9) 0.70295(9) 0.43868(15) 0.0156(3) Uani d 1 . .
N N1S 0.69819(9) 0.30181(9) 0.2500 0.0156(4) Uani d 1 . .
H H1SA 0.7013(13) 0.2684(13) 0.308(2) 0.018(6) Uiso d 1 . .
H H1SB 0.7014(14) 0.3480(14) 0.287(3) 0.025(6) Uiso d 1 . .
H H3 0.8853(15) 0.7633(15) 0.719(3) 0.029 Uiso d 1 . .
H H2SA 0.5720(15) 0.3982(11) 0.536(3) 0.029 Uiso d 1 . .
H H2SC 0.619(3) 0.461(3) 0.478(4) 0.029 Uiso d 0.5 C 2
H H2SB 0.6270(12) 0.4260(15) 0.628(2) 0.029 Uiso d 1 . .
H H2SD 0.570(3) 0.477(3) 0.590(5) 0.029 Uiso d 0.5 D 2
N N2S 0.5985(7) 0.4395(7) 0.5538(11) 0.028(2) Uani d 0.5 E 2
N N3 0.86108(9) 0.73708(9) 0.65883(15) 0.0163(3) Uani d 1 . .
N N4 0.94590(10) 0.55785(9) 0.10114(18) 0.0229(4) Uani d 1 . .
N N5 0.92571(10) 0.49900(10) 0.05676(19) 0.0266(4) Uani d 1 . .
N N6 0.91507(14) 0.44520(13) 0.0082(3) 0.0464(6) Uani d 1 . .
N N7 0.5716(7) 0.5749(8) 0.1320(14) 0.0259(17) Uani d 0.5 B 2
H H7A 0.597(3) 0.578(3) 0.055(4) 0.037(16) Uiso d 0.5 F 2
H H7B 0.531(2) 0.604(3) 0.133(6) 0.038(16) Uiso d 0.5 G 2
N N7A 0.5747(10) 0.5256(10) 0.3488(11) 0.0199(17) Uani d 0.5 B 1
H H7AA 0.532(2) 0.549(3) 0.361(6) 0.033(17) Uiso d 0.5 H 1
H H7AB 0.593(2) 0.494(2) 0.407(4) 0.011(11) Uiso d 0.5 I 1
C C1' 0.87645(10) 0.70731(10) 0.30064(18) 0.0166(3) Uani d 1 . .
H H1' 0.8922(13) 0.7528(14) 0.290(2) 0.016(6) Uiso d 1 . .
C C2 0.88180(10) 0.74798(10) 0.52988(18) 0.0164(3) Uani d 1 . .
C C2' 0.93586(11) 0.65280(11) 0.26815(19) 0.0206(4) Uani d 1 . .
H H2'A 0.9735 0.6747 0.2116 0.025 Uiso calc 1 . .
H H2'B 0.9586 0.6341 0.3498 0.025 Uiso calc 1 . .
C C3' 0.89591(10) 0.59331(10) 0.19471(19) 0.0168(3) Uani d 1 . .
H H3' 0.8762(13) 0.5614(14) 0.255(2) 0.018(6) Uiso d 1 . .
C C4 0.81153(10) 0.68706(10) 0.70369(17) 0.0154(3) Uani d 1 . .
C C4' 0.83606(10) 0.63509(10) 0.12478(17) 0.0163(3) Uani d 1 . .
H H4' 0.8557 0.6569 0.0419 0.020 Uiso calc 1 . .
C C5 0.77850(11) 0.64287(11) 0.60195(19) 0.0204(4) Uani d 1 . .
C C5' 0.76867(12) 0.59301(11) 0.09211(19) 0.0211(4) Uani d 1 . .
H H5'A 0.7298 0.6262 0.0640 0.025 Uiso calc 1 . .
H H5'B 0.7784 0.5589 0.0189 0.025 Uiso calc 1 . .
C C6 0.79969(11) 0.65210(10) 0.47609(19) 0.0198(4) Uani d 1 . .
H H6 0.7790 0.6224 0.4097 0.024 Uiso calc 1 . .
C C6' 0.60339(12) 0.53904(11) 0.23020(18) 0.0207(4) Uani d 1 . .
C C7 0.72211(16) 0.58965(16) 0.6417(2) 0.0416(7) Uani d 1 . .
H H7C 0.7422 0.5562 0.7070 0.062 Uiso calc 1 . .
H H7D 0.7061 0.5627 0.5638 0.062 Uiso calc 1 . .
H H7E 0.6810 0.6152 0.6805 0.062 Uiso calc 1 . .

loop_
_atom_site_aniso_label
_atom_site_aniso_U_11
_atom_site_aniso_U_22
_atom_site_aniso_U_33
_atom_site_aniso_U_12
_atom_site_aniso_U_13
_atom_site_aniso_U_23
P1 0.0215(2) 0.0144(2) 0.01346(19) -0.00265(18) -0.00230(17) -0.00192(16)
O2 0.0285(8) 0.0300(8) 0.0157(6) -0.0136(6) -0.0020(6) 0.0018(6)
O2S 0.024(3) 0.033(3) 0.015(2) 0.017(2) 0.0025(18) -0.0010(17)
O4 0.0261(7) 0.0193(6) 0.0127(6) 0.0011(5) 0.0019(5) -0.0005(5)
O4' 0.0213(6) 0.0177(6) 0.0125(5) 0.0009(5) -0.0039(5) -0.0014(5)
O5 0.0287(8) 0.0212(7) 0.0189(6) -0.0021(6) 0.0005(6) -0.0088(5)
O5' 0.0289(8) 0.0269(7) 0.0143(6) -0.0122(6) -0.0027(6) 0.0011(6)
O6 0.0348(8) 0.0200(7) 0.0223(7) -0.0033(6) -0.0079(6) 0.0049(5)
O7 0.026(2) 0.033(5) 0.018(2) 0.008(3) -0.0044(19) 0.0120(19)
O7A 0.041(5) 0.031(3) 0.019(2) 0.012(3) 0.007(3) 0.000(2)
N1 0.0213(7) 0.0161(7) 0.0095(6) -0.0030(6) -0.0009(6) -0.0001(5)
N1S 0.0175(6) 0.0175(6) 0.0119(9) -0.0014(8) 0.0005(6) 0.0005(6)
N2S 0.025(4) 0.018(2) 0.042(6) 0.006(2) -0.015(4) -0.008(3)
N3 0.0190(8) 0.0190(8) 0.0110(6) -0.0029(6) -0.0028(6) -0.0001(6)
N4 0.0264(9) 0.0184(8) 0.0239(8) -0.0024(7) 0.0071(7) -0.0026(7)
N5 0.0293(9) 0.0229(9) 0.0276(9) -0.0021(7) 0.0081(8) -0.0030(7)
N6 0.0528(14) 0.0334(11) 0.0529(14) -0.0122(10) 0.0144(12) -0.0194(11)
N7 0.016(3) 0.039(3) 0.023(3) -0.002(2) -0.0084(18) 0.008(3)
N7A 0.022(3) 0.028(5) 0.009(2) 0.009(3) 0.005(2) 0.006(2)
C1' 0.0214(8) 0.0183(8) 0.0101(7) -0.0043(7) 0.0002(6) -0.0005(6)
C2 0.0182(8) 0.0173(8) 0.0138(8) -0.0007(7) -0.0025(7) 0.0002(7)
C2' 0.0184(9) 0.0276(10) 0.0158(8) -0.0021(7) -0.0014(7) -0.0026(7)
C3' 0.0189(8) 0.0182(8) 0.0132(7) -0.0005(7) 0.0022(7) 0.0014(7)
C4 0.0171(8) 0.0142(7) 0.0148(7) 0.0017(7) -0.0009(7) 0.0002(6)
C4' 0.0227(9) 0.0156(8) 0.0107(7) -0.0021(7) -0.0011(7) -0.0001(6)
C5 0.0241(10) 0.0205(9) 0.0165(8) -0.0068(8) 0.0012(7) -0.0017(7)
C5' 0.0260(10) 0.0251(10) 0.0123(7) -0.0080(8) -0.0019(7) 0.0012(7)
C6 0.0226(9) 0.0186(9) 0.0182(9) -0.0066(7) 0.0015(7) -0.0037(7)
C6' 0.0277(10) 0.0203(9) 0.0140(8) -0.0016(7) -0.0016(7) -0.0009(7)
C7 0.0536(16) 0.0472(15) 0.0242(11) -0.0338(13) 0.0121(11) -0.0092(11)

loop_
_atom_type_symbol
_atom_type_description
_atom_type_scat_dispersion_real
_atom_type_scat_dispersion_imag
_atom_type_scat_source
C C 0.0033 0.0016 'International Tables Vol C Tables 4.2.6.8 and 6.1.1.4'
H H 0.0000 0.0000 'International Tables Vol C Tables 4.2.6.8 and 6.1.1.4'
N N 0.0061 0.0033 'International Tables Vol C Tables 4.2.6.8 and 6.1.1.4'
O O 0.0106 0.0060 'International Tables Vol C Tables 4.2.6.8 and 6.1.1.4'
P P 0.1023 0.0942 'International Tables Vol C Tables 4.2.6.8 and 6.1.1.4'

loop_
_geom_angle_atom_site_label_1
_geom_angle_atom_site_label_2
_geom_angle_atom_site_label_3
_geom_angle
O5 P1 O5' 110.99(8)
O5 P1 C6' 108.53(9)
O5' P1 C6' 102.01(9)
O6 P1 O5 119.94(9)
O6 P1 O5' 106.13(8)
O6 P1 C6' 107.73(9)
H2SA O2S H2SB 109(3)
C1' O4' C4' 110.47(14)
C5' O5' P1 122.76(12)
C2 N1 C1' 117.39(15)
C2 N1 C6 121.29(16)
C6 N1 C1' 121.17(15)
H1SA N1S H1SB 113(2)
H2SA N2S H2SC 113(4)
H2SA N2S H2SB 103(3)
H2SA N2S H2SD 113(4)
H2SC N2S H2SB 122(4)
H2SC N2S H2SD 103(5)
H2SB N2S H2SD 101(4)
C2 N3 H3 114.9(18)
C2 N3 C4 126.57(16)
C4 N3 H3 118.3(18)
N5 N4 C3' 115.73(17)
N6 N5 N4 171.6(2)
H7A N7 H7B 113(5)
C6' N7 H7A 116(4)
C6' N7 H7B 130(4)
H7AA N7A H7AB 124(5)
C6' N7A H7AA 112(4)
C6' N7A H7AB 124(3)
O4' C1' N1 107.70(14)
O4' C1' H1' 111.8(15)
O4' C1' C2' 107.03(15)
N1 C1' H1' 105.5(16)
N1 C1' C2' 113.71(15)
C2' C1' H1' 111.1(15)
O2 C2 N1 123.25(17)
O2 C2 N3 121.39(17)
N3 C2 N1 115.35(16)
C1' C2' H2'A 111.1
C1' C2' H2'B 111.1
H2'A C2' H2'B 109.0
C3' C2' C1' 103.47(15)
C3' C2' H2'A 111.1
C3' C2' H2'B 111.1
N4 C3' C2' 109.21(16)
N4 C3' H3' 112.6(15)
N4 C3' C4' 112.67(15)
C2' C3' H3' 109.6(15)
C2' C3' C4' 102.23(15)
C4' C3' H3' 109.9(15)
O4 C4 N3 120.38(17)
O4 C4 C5 124.32(17)
N3 C4 C5 115.30(16)
O4' C4' C3' 104.29(14)
O4' C4' H4' 109.2
O4' C4' C5' 108.68(16)
C3' C4' H4' 109.2
C5' C4' C3' 116.14(16)
C5' C4' H4' 109.2
C4 C5 C7 118.58(17)
C6 C5 C4 118.44(18)
C6 C5 C7 122.99(18)
O5' C5' C4' 108.18(15)
O5' C5' H5'A 110.1
O5' C5' H5'B 110.1
C4' C5' H5'A 110.1
C4' C5' H5'B 110.1
H5'A C5' H5'B 108.4
N1 C6 H6 118.5
C5 C6 N1 123.00(17)
C5 C6 H6 118.5
O7 C6' P1 121.9(6)
O7 C6' N7 116.4(11)
O7A C6' P1 117.2(6)
O7A C6' N7A 130.6(9)
N7 C6' P1 121.6(8)
N7A C6' P1 111.9(7)
C5 C7 H7C 109.5
C5 C7 H7D 109.5
C5 C7 H7E 109.5
H7C C7 H7D 109.5
H7C C7 H7E 109.5
H7D C7 H7E 109.5

loop_
_geom_bond_atom_site_label_1
_geom_bond_atom_site_label_2
_geom_bond_distance
P1 O5 1.4936(14)
P1 O5' 1.5991(14)
P1 O6 1.4916(15)
P1 C6' 1.851(2)
O2 C2 1.227(2)
O2S H2SA 0.874(19)
O2S H2SB 0.93(2)
O4 C4 1.231(2)
O4' C1' 1.416(2)
O4' C4' 1.444(2)
O5' C5' 1.442(2)
O7 C6' 1.241(6)
O7A C6' 1.234(5)
N1 C1' 1.480(2)
N1 C2 1.375(2)
N1 C6 1.384(2)
N1S H1SA 0.85(2)
N1S H1SB 0.94(3)
N2S H2SA 0.93(2)
N2S H2SC 0.94(3)
N2S H2SB 0.95(2)
N2S H2SD 0.95(3)
N3 H3 0.90(3)
N3 C2 1.375(2)
N3 C4 1.383(2)
N4 N5 1.239(2)
N4 C3' 1.480(3)
N5 N6 1.130(3)
N7 H7A 0.91(3)
N7 H7B 0.92(3)
N7 C6' 1.333(6)
N7A H7AA 0.90(3)
N7A H7AB 0.91(3)
N7A C6' 1.336(5)
C1' H1' 0.90(3)
C1' C2' 1.532(3)
C2' H2'A 0.9900
C2' H2'B 0.9900
C2' C3' 1.523(3)
C3' H3' 0.92(2)
C3' C4' 1.528(3)
C4 C5 1.452(3)
C4' H4' 1.0000
C4' C5' 1.511(3)
C5 C6 1.343(3)
C5 C7 1.494(3)
C5' H5'A 0.9900
C5' H5'B 0.9900
C6 H6 0.9500
C7 H7C 0.9800
C7 H7D 0.9800
C7 H7E 0.9800

loop_
_geom_hbond_atom_site_label_D
_geom_hbond_atom_site_label_H
_geom_hbond_atom_site_label_A
_geom_hbond_site_symmetry_A
_geom_hbond_distance_DH
_geom_hbond_distance_HA
_geom_hbond_distance_DA
_geom_hbond_angle_DHA
N1S H1SA O4 6_646 0.85(2) 2.01(2) 2.8565(19) 173(2)
N1S H1SB O6 . 0.94(3) 1.86(3) 2.780(2) 168(2)
N3 H3 O5 4_565 0.90(3) 1.90(3) 2.781(2) 167(3)
O2S H2SA O5 8_665 0.874(19) 1.996(19) 2.868(11) 176(3)
N2S H2SA O5 8_665 0.93(2) 1.996(19) 2.857(11) 154(3)
N2S H2SC O6 . 0.94(3) 2.21(4) 3.013(12) 143(5)
N2S H2SC O7 . 0.94(3) 2.20(5) 2.901(16) 130(5)
O2S H2SB O2 2_645 0.93(2) 1.907(18) 2.822(11) 166(3)
N2S H2SB O2 2_645 0.95(2) 1.907(18) 2.818(12) 159(3)
N2S H2SD O7 7_556 0.95(3) 1.99(3) 2.902(16) 162(5)
N7 H7A N7 7 0.91(3) 1.93(5) 2.67(3) 136(5)
N7 H7B N2S 3_664 0.92(3) 2.66(6) 3.265(17) 124(5)
N7A H7AA O2S 7_556 0.90(3) 2.00(3) 2.887(18) 167(6)
N7A H7AB O2S . 0.91(3) 2.03(3) 2.856(15) 150(4)
C1' H1' O6 4_564 0.90(3) 2.53(2) 3.100(2) 122.3(19)
C3' H3' N4 2_645 0.92(2) 2.65(2) 3.274(3) 125.1(19)
C4' H4' O4 1_554 1.00 2.51 3.257(2) 131
C6 H6 O5' . 0.95 2.47 3.402(2) 168

loop_
_geom_torsion_atom_site_label_1
_geom_torsion_atom_site_label_2
_geom_torsion_atom_site_label_3
_geom_torsion_atom_site_label_4
_geom_torsion
P1 O5' C5' C4' -165.61(14)
O4 C4 C5 C6 -177.9(2)
O4 C4 C5 C7 2.6(3)
O4' C1' C2' C3' -18.00(19)
O4' C4' C5' O5' -68.8(2)
O5 P1 O5' C5' 25.85(19)
O5 P1 C6' O7 139.4(11)
O5 P1 C6' O7A -52.1(6)
O5 P1 C6' N7 -38.8(8)
O5 P1 C6' N7A 132.9(11)
O5' P1 C6' O7 -103.3(11)
O5' P1 C6' O7A 65.2(6)
O5' P1 C6' N7 78.4(8)
O5' P1 C6' N7A -109.8(11)
O6 P1 O5' C5' 157.72(16)
O6 P1 C6' O7 8.1(11)
O6 P1 C6' O7A 176.6(6)
O6 P1 C6' N7 -170.1(8)
O6 P1 C6' N7A 1.6(11)
N1 C1' C2' C3' 100.81(17)
N3 C4 C5 C6 2.0(3)
N3 C4 C5 C7 -177.5(2)
N4 C3' C4' O4' -151.88(15)
N4 C3' C4' C5' 88.6(2)
N5 N4 C3' C2' 164.58(18)
N5 N4 C3' C4' -82.6(2)
C1' O4' C4' C3' 24.84(18)
C1' O4' C4' C5' 149.32(15)
C1' N1 C2 O2 6.0(3)
C1' N1 C2 N3 -173.72(16)
C1' N1 C6 C5 174.96(19)
C1' C2' C3' N4 151.29(15)
C1' C2' C3' C4' 31.75(18)
C2 N1 C1' O4' -147.75(16)
C2 N1 C1' C2' 93.8(2)
C2 N1 C6 C5 -0.5(3)
C2 N3 C4 O4 179.38(18)
C2 N3 C4 C5 -0.6(3)
C2' C3' C4' O4' -34.79(18)
C2' C3' C4' C5' -154.33(16)
C3' C4' C5' O5' 48.3(2)
C4 N3 C2 O2 178.93(18)
C4 N3 C2 N1 -1.3(3)
C4 C5 C6 N1 -1.6(3)
C4' O4' C1' N1 -126.92(15)
C4' O4' C1' C2' -4.29(19)
C6 N1 C1' O4' 36.6(2)
C6 N1 C1' C2' -81.8(2)
C6 N1 C2 O2 -178.36(19)
C6 N1 C2 N3 1.9(3)
C6' P1 O5' C5' -89.59(17)
C7 C5 C6 N1 177.9(2)
